data_2100163
loop_
_publ_author_name
'Day, G. M.'
'Motherwell, W. D. S.'
'Ammon, H. L.'
'Boerrigter, S. X. M.'
'Della Valle, R. G.'
'Venuti, E.'
'Dzyabchenko, A.'
'Dunitz, J. D.'
'Schweizer, B.'
'van Eijck, B. P.'
'Erk, P.'
'Facelli, J. C.'
'Bazterra, V. E.'
'Ferraro, M. B.'
'Hofmann, D. W. M.'
'Leusen, F. J. J.'
'Liang, C.'
'Pantelides, C. C.'
'Karamertzanis, P. G.'
'Price, S. L.'
'Lewis, T. C.'
'Nowell, H.'
'Torrisi, A.'
'Scheraga, H. A.'
'Arnautova, Y. A.'
'Schmidt, M. U.'
'Verwer, P.'

_publ_section_title
;
 A third blind test of crystal structure prediction
;
_journal_coeditor_code DE5014
_journal_issue 5
_journal_name_full 'Acta Crystallographica Section B'
_journal_page_first 511
_journal_page_last 527
_journal_paper_doi 10.1107/S0108768105016563
_journal_volume 61
_journal_year 2005
_chemical_formula_moiety ' C3 H4 N2 O2 '
_chemical_formula_sum 'C3 H4 N2 O2'
_chemical_formula_weight 100.08
_space_group_IT_number 15
_symmetry_cell_setting monoclinic
_symmetry_space_group_name_Hall '-C 2yc'
_symmetry_space_group_name_H-M 'C 1 2/c 1'
_audit_creation_method CRYSTALS_ver_12-03-99
_cell_angle_alpha 90
_cell_angle_beta 104.593(4)
_cell_angle_gamma 90
_cell_formula_units_Z 8
_cell_length_a 9.3538(7)
_cell_length_b 12.1757(11)
_cell_length_c 7.2286(6)
_cell_measurement_reflns_used 730
_cell_measurement_temperature 190
_cell_measurement_theta_max 27
_cell_measurement_theta_min 5
_cell_volume 796.70(12)
_computing_cell_refinement
;
 Denzo/Scalepack (Otwinowski & Minor, 1996)
;
_computing_data_collection
;
 COLLECT (Nonius BV, 1997)
;
_computing_data_reduction
;
 Denzo/Scalepack (Otwinowski & Minor, 1996)
;
_computing_molecular_graphics
;
 CAMERON (Watkin et al 1996)
;
_computing_publication_material
;
 CRYSTALS (Watkin et al 2001)
;
_computing_structure_refinement
;
 CRYSTALS (Watkin et al 2001)
;
_computing_structure_solution
;
 SIR92 (Altomare et al, 1994)
;
_diffrn_ambient_temperature 190
_diffrn_measured_fraction_theta_full 0.979
_diffrn_measured_fraction_theta_max 0.970
_diffrn_measurement_device_type
;
Nonius Kappa CCD
;
_diffrn_measurement_method \w
_diffrn_radiation_monochromator graphite
_diffrn_radiation_type 'Mo K\a'
_diffrn_radiation_wavelength 0.71073
_diffrn_reflns_av_R_equivalents 0.02
_diffrn_reflns_limit_h_max 12
_diffrn_reflns_limit_h_min -12
_diffrn_reflns_limit_k_max 15
_diffrn_reflns_limit_k_min -14
_diffrn_reflns_limit_l_max 9
_diffrn_reflns_limit_l_min -9
_diffrn_reflns_number 1593
_diffrn_reflns_theta_full 21.679
_diffrn_reflns_theta_max 27.442
_diffrn_reflns_theta_min 5.506
_diffrn_standards_decay_% 0.00
_diffrn_standards_interval_count 0
_diffrn_standards_interval_time 0
_diffrn_standards_number 0
_exptl_absorpt_coefficient_mu 0.142
_exptl_absorpt_correction_T_max 1.00
_exptl_absorpt_correction_T_min 0.99
_exptl_absorpt_correction_type multi-scan
_exptl_absorpt_process_details
;
 Denzo/Scalepack (Otwinowski & Minor, 1996)
;
_exptl_crystal_colour ' colourless '
_exptl_crystal_density_diffrn 1.669
_exptl_crystal_description ' plate '
_exptl_crystal_F_000 416.000
_exptl_crystal_size_max 0.18
_exptl_crystal_size_mid 0.10
_exptl_crystal_size_min 0.02
_refine_diff_density_max 0.27
_refine_diff_density_min -0.25
_refine_ls_goodness_of_fit_ref 1.1316
_refine_ls_number_parameters 77
_refine_ls_number_reflns 886
_refine_ls_number_restraints 0
_refine_ls_R_factor_all 0.0611
_refine_ls_R_factor_gt 0.0611
_refine_ls_shift/su_max 0.000095
_refine_ls_structure_factor_coef Fsqd
_refine_ls_weighting_details
;
 p=P(6)*max(Fo^2,0) + (1-P(6))Fc^2
 Method = SHELXL 97 (Sheldrick, 1997)
 W = 1. / [Sigma^2(F*)+(P(1)p)^2+P(2)p+P(4)+P(5)Sin(theta) ]
 P(i) are:
 0.00 1.89 0.00 0.00 0.00 0.333
;
_refine_ls_weighting_scheme calc
_refine_ls_wR_factor_all 0.1313
_refine_ls_wR_factor_gt 0.1313
_refine_ls_wR_factor_ref 0.1313
_reflns_number_gt 886
_reflns_number_total 886
_reflns_threshold_expression I>-10.00u(I)
_cod_data_source_file de5014sup1.cif
_cod_data_source_block VIII
_cod_depositor_comments
;
The following automatic conversions were performed:

'_symmetry_cell_setting' value 'Monoclinic' changed to 'monoclinic'
according to /home/saulius/struct/CIF-dictionaries/cif_core.dic
dictionary named 'cif_core.dic' version 2.4.2 from 2011-04-26.

Automatic conversion script
Id: cif_fix_values 2935 2014-11-11 08:27:57Z andrius 
;
_cod_original_cell_volume 796.70(11)
_cod_original_sg_symbol_H-M 'C 1 2/c 1 '
_cod_original_formula_sum ' C3 H4 N2 O2 '
_cod_database_code 2100163

loop_
_symmetry_equiv_pos_as_xyz
x,y,z
-x,-y,-z
x+1/2,y+1/2,z
-x+1/2,-y+1/2,-z
-x,y,-z+1/2
x,-y,z+1/2
-x+1/2,y+1/2,-z+1/2
x+1/2,-y+1/2,z+1/2

loop_
_atom_site_label
_atom_site_fract_x
_atom_site_fract_y
_atom_site_fract_z
_atom_site_U_iso_or_equiv
_atom_site_adp_type
_atom_site_occupancy
_atom_site_type_symbol
C1 0.7974(3) 0.00484(19) 0.8218(3) 0.0271 Uani 1.0000 C
N2 0.6630(2) 0.01532(16) 0.6856(3) 0.0271 Uani 1.0000 N
C3 0.6326(3) 0.12247(19) 0.6338(3) 0.0280 Uani 1.0000 C
C4 0.7522(3) 0.1883(2) 0.7508(4) 0.0326 Uani 1.0000 C
N5 0.8510(3) 0.10869(19) 0.8685(3) 0.0374 Uani 1.0000 N
O6 0.5237(2) 0.15458(14) 0.5136(3) 0.0376 Uani 1.0000 O
O7 0.8518(2) -0.08264(14) 0.8866(3) 0.0366 Uani 1.0000 O
H41 0.802(3) 0.224(3) 0.685(5) 0.0388 Uiso 1.0000 H
H42 0.723(3) 0.236(3) 0.815(5) 0.0388 Uiso 1.0000 H
H51 0.943(3) 0.119(2) 0.959(4) 0.0309 Uiso 1.0000 H
H2 0.610(4) -0.038(3) 0.623(5) 0.0500 Uiso 1.0000 H

loop_
_atom_site_aniso_label
_atom_site_aniso_U_11
_atom_site_aniso_U_22
_atom_site_aniso_U_33
_atom_site_aniso_U_12
_atom_site_aniso_U_13
_atom_site_aniso_U_23
C1 0.0268(12) 0.0249(11) 0.0285(11) -0.0012(9) 0.0050(9) 0.0002(9)
N2 0.0270(10) 0.0198(9) 0.0303(11) -0.0027(7) -0.0006(8) -0.0005(7)
C3 0.0328(12) 0.0236(11) 0.0255(12) -0.0033(9) 0.0035(9) 0.0005(8)
C4 0.0474(15) 0.0179(11) 0.0314(13) -0.0030(10) 0.0077(11) 0.0001(9)
N5 0.0327(12) 0.0373(12) 0.0362(13) -0.0040(10) -0.0030(10) -0.0052(9)
O6 0.0437(11) 0.0257(9) 0.0350(10) 0.0016(7) -0.0063(8) 0.0020(7)
O7 0.0360(10) 0.0262(9) 0.0417(11) 0.0036(7) -0.0009(8) 0.0020(7)
